data_1502011
loop_
_publ_author_name
'Navale, Tushar S.'
'Thakur, Khushabu'
'Rathore, Rajendra'

_publ_section_title
;
 Sequential oxidative transformation of tetraarylethylenes to
 9,10-diarylphenanthrenes and dibenzo[g,p]chrysenes using DDQ as an
 oxidant.
;
_journal_issue 7
_journal_name_full 'Organic letters'
_journal_page_first 1634
_journal_page_last 1637
_journal_paper_doi 10.1021/ol200069c
_journal_volume 13
_journal_year 2011
_chemical_formula_sum 'C26 H14 Br4'
_chemical_formula_weight 646.01
_chemical_name_systematic
; 
 ? 
;
_space_group_IT_number 2
_symmetry_cell_setting triclinic
_symmetry_space_group_name_Hall '-P 1'
_symmetry_space_group_name_H-M 'P -1'
_atom_sites_solution_hydrogens geom
_atom_sites_solution_primary direct
_atom_sites_solution_secondary difmap
_audit_creation_method SHELXL-97
_cell_angle_alpha 81.715(2)
_cell_angle_beta 76.668(3)
_cell_angle_gamma 79.787(3)
_cell_formula_units_Z 2
_cell_length_a 9.5315(6)
_cell_length_b 10.4853(5)
_cell_length_c 11.9199(6)
_cell_measurement_reflns_used 7362
_cell_measurement_temperature 100(2)
_cell_measurement_theta_max 67
_cell_measurement_theta_min 4
_cell_volume 1134.17(11)
_computing_cell_refinement 'SAINT v7.60A (Bruker, 2009)'
_computing_data_collection 'APEX2-2009.3-0 (Bruker, 2009)'
_computing_data_reduction 'TWINABS-2008/2 (Bruker, 2008)'
_computing_molecular_graphics 'XP v5.1 (Bruker, 1998)'
_computing_publication_material 'XCIF-2008/2 (Bruker, 2008)'
_computing_structure_refinement 'SHELXL-2008/4(Bruker, 2008)'
_computing_structure_solution 'XS/SHELXTL-2008/4 (Bruker, 2008)'
_diffrn_ambient_temperature 100(2)
_diffrn_measured_fraction_theta_full 0.982
_diffrn_measured_fraction_theta_max 0.922
_diffrn_measurement_device_type 'Bruker APEX2 CCD detector'
_diffrn_measurement_method '\w scans'
_diffrn_radiation_monochromator graphite
_diffrn_radiation_source 'fine-focus sealed tube'
_diffrn_radiation_type CuK\a
_diffrn_radiation_wavelength 1.54178
_diffrn_reflns_av_R_equivalents 0.0485
_diffrn_reflns_av_sigmaI/netI 0.0409
_diffrn_reflns_limit_h_max 10
_diffrn_reflns_limit_h_min -10
_diffrn_reflns_limit_k_max 12
_diffrn_reflns_limit_k_min -12
_diffrn_reflns_limit_l_max 14
_diffrn_reflns_limit_l_min 0
_diffrn_reflns_number 12663
_diffrn_reflns_theta_full 67.41
_diffrn_reflns_theta_max 67.41
_diffrn_reflns_theta_min 3.83
_exptl_absorpt_coefficient_mu 8.737
_exptl_absorpt_correction_T_max 0.6222
_exptl_absorpt_correction_T_min 0.1022
_exptl_absorpt_correction_type multi-scan
_exptl_absorpt_process_details
;
 TWINABS. Program for empirical absorption correction of
 area-detector data for twinned crystals. 
 University of Goetingen. Germany.  Sheldrick, G. M. 2007
;
_exptl_crystal_colour colorless
_exptl_crystal_density_diffrn 1.892
_exptl_crystal_density_method 'not measured'
_exptl_crystal_description needle
_exptl_crystal_F_000 620
_exptl_crystal_size_max 0.48
_exptl_crystal_size_mid 0.12
_exptl_crystal_size_min 0.06
_refine_diff_density_max 0.997
_refine_diff_density_min -0.698
_refine_diff_density_rms 0.149
_refine_ls_extinction_method none
_refine_ls_goodness_of_fit_ref 1.127
_refine_ls_hydrogen_treatment constr
_refine_ls_matrix_type full
_refine_ls_number_parameters 272
_refine_ls_number_reflns 3774
_refine_ls_number_restraints 0
_refine_ls_restrained_S_all 1.127
_refine_ls_R_factor_all 0.0422
_refine_ls_R_factor_gt 0.0407
_refine_ls_shift/su_max 0.001
_refine_ls_shift/su_mean 0.000
_refine_ls_structure_factor_coef Fsqd
_refine_ls_weighting_details 'calc w=1/[\s^2^(Fo^2^)+(0.0690P)^2^+2.5630P] where P=(Fo^2^+2Fc^2^)/3'
_refine_ls_weighting_scheme calc
_refine_ls_wR_factor_gt 0.1173
_refine_ls_wR_factor_ref 0.1195
_reflns_number_gt 3660
_reflns_number_total 3774
_reflns_threshold_expression >2sigma(I)
_cod_data_source_file ol200069c_si_001.cif
_cod_data_source_block raj15t5
_cod_database_code 1502011

loop_
_symmetry_equiv_pos_as_xyz
'x, y, z'
'-x, -y, -z'

loop_
_atom_site_label
_atom_site_type_symbol
_atom_site_fract_x
_atom_site_fract_y
_atom_site_fract_z
_atom_site_U_iso_or_equiv
_atom_site_adp_type
_atom_site_occupancy
_atom_site_symmetry_multiplicity
_atom_site_calc_flag
_atom_site_refinement_flags
Br1 Br 0.05201(7) 1.01280(5) 0.74046(5) 0.02855(19) Uani 1 1 d .
Br2 Br 0.35207(8) 0.72598(6) -0.07899(5) 0.03096(19) Uani 1 1 d .
Br3 Br 0.17204(7) 0.31735(6) 1.02766(5) 0.02753(19) Uani 1 1 d .
Br4 Br 0.41989(7) -0.02631(6) 0.19312(6) 0.03117(19) Uani 1 1 d .
C1 C 0.2543(6) 0.5539(5) 0.4461(5) 0.0179(11) Uani 1 1 d .
C2 C 0.2723(6) 0.4285(5) 0.4978(4) 0.0178(11) Uani 1 1 d .
C11 C 0.2112(6) 0.6630(5) 0.5165(5) 0.0188(11) Uani 1 1 d .
C12 C 0.1837(6) 0.6396(5) 0.6386(5) 0.0178(11) Uani 1 1 d .
C13 C 0.1368(6) 0.7473(5) 0.7038(5) 0.0194(11) Uani 1 1 d .
H13A H 0.1140 0.7335 0.7861 0.023 Uiso 1 1 calc R
C14 C 0.1239(6) 0.8713(5) 0.6490(5) 0.0206(11) Uani 1 1 d .
C15 C 0.1578(7) 0.8981(5) 0.5284(5) 0.0256(13) Uani 1 1 d .
H15A H 0.1512 0.9852 0.4923 0.031 Uiso 1 1 calc R
C16 C 0.2013(6) 0.7938(5) 0.4637(5) 0.0226(12) Uani 1 1 d .
H16A H 0.2252 0.8098 0.3816 0.027 Uiso 1 1 calc R
C21 C 0.2751(6) 0.5852(5) 0.3173(5) 0.0177(11) Uani 1 1 d .
C22 C 0.4144(6) 0.5693(6) 0.2482(5) 0.0231(12) Uani 1 1 d .
H22A H 0.4953 0.5317 0.2820 0.028 Uiso 1 1 calc R
C23 C 0.4364(7) 0.6089(6) 0.1277(5) 0.0247(12) Uani 1 1 d .
H23A H 0.5314 0.5967 0.0799 0.030 Uiso 1 1 calc R
C24 C 0.3197(7) 0.6647(5) 0.0813(4) 0.0200(11) Uani 1 1 d .
C25 C 0.1784(7) 0.6781(6) 0.1467(5) 0.0263(13) Uani 1 1 d .
H25A H 0.0978 0.7135 0.1117 0.032 Uiso 1 1 calc R
C26 C 0.1581(6) 0.6378(6) 0.2661(5) 0.0242(12) Uani 1 1 d .
H26A H 0.0623 0.6468 0.3128 0.029 Uiso 1 1 calc R
C31 C 0.2503(6) 0.4029(5) 0.6232(5) 0.0187(11) Uani 1 1 d .
C32 C 0.2034(6) 0.5076(5) 0.6937(4) 0.0169(10) Uani 1 1 d .
C33 C 0.1792(6) 0.4794(5) 0.8152(5) 0.0193(11) Uani 1 1 d .
H33A H 0.1484 0.5482 0.8633 0.023 Uiso 1 1 calc R
C34 C 0.2001(6) 0.3518(5) 0.8646(5) 0.0206(11) Uani 1 1 d .
C35 C 0.2436(6) 0.2476(5) 0.7970(5) 0.0208(11) Uani 1 1 d .
H35A H 0.2560 0.1604 0.8324 0.025 Uiso 1 1 calc R
C36 C 0.2684(6) 0.2737(5) 0.6778(5) 0.0200(11) Uani 1 1 d .
H36A H 0.2982 0.2033 0.6314 0.024 Uiso 1 1 calc R
C41 C 0.3104(6) 0.3171(5) 0.4259(4) 0.0162(10) Uani 1 1 d .
C42 C 0.2091(6) 0.2886(5) 0.3695(5) 0.0225(12) Uani 1 1 d .
H42A H 0.1156 0.3404 0.3782 0.027 Uiso 1 1 calc R
C43 C 0.2406(7) 0.1867(5) 0.3010(5) 0.0235(12) Uani 1 1 d .
H43A H 0.1705 0.1692 0.2623 0.028 Uiso 1 1 calc R
C44 C 0.3759(6) 0.1116(5) 0.2902(4) 0.0197(11) Uani 1 1 d .
C45 C 0.4811(6) 0.1347(5) 0.3445(5) 0.0246(12) Uani 1 1 d .
H45A H 0.5741 0.0819 0.3353 0.030 Uiso 1 1 calc R
C46 C 0.4465(7) 0.2382(6) 0.4134(5) 0.0245(12) Uani 1 1 d .
H46A H 0.5168 0.2550 0.4522 0.029 Uiso 1 1 calc R

loop_
_atom_site_aniso_label
_atom_site_aniso_U_11
_atom_site_aniso_U_22
_atom_site_aniso_U_33
_atom_site_aniso_U_23
_atom_site_aniso_U_13
_atom_site_aniso_U_12
Br1 0.0402(4) 0.0152(3) 0.0326(3) -0.0025(2) -0.0109(3) -0.0063(2)
Br2 0.0390(4) 0.0393(4) 0.0164(3) 0.0071(2) -0.0075(3) -0.0168(3)
Br3 0.0329(4) 0.0275(3) 0.0167(3) 0.0077(2) -0.0004(2) -0.0045(3)
Br4 0.0307(4) 0.0236(3) 0.0361(4) -0.0085(2) 0.0018(3) -0.0032(3)
C1 0.013(3) 0.021(2) 0.020(3) 0.001(2) -0.005(2) -0.004(2)
C2 0.014(3) 0.019(2) 0.020(3) 0.003(2) -0.003(2) -0.006(2)
C11 0.014(3) 0.017(2) 0.025(3) 0.002(2) -0.005(2) -0.003(2)
C12 0.011(3) 0.019(3) 0.025(3) 0.002(2) -0.007(2) -0.007(2)
C13 0.020(3) 0.018(2) 0.021(3) 0.002(2) -0.004(2) -0.008(2)
C14 0.022(3) 0.017(2) 0.024(3) -0.001(2) -0.004(2) -0.007(2)
C15 0.027(3) 0.018(3) 0.032(3) 0.008(2) -0.009(2) -0.010(2)
C16 0.026(3) 0.020(3) 0.020(3) 0.005(2) -0.004(2) -0.005(2)
C21 0.017(3) 0.014(2) 0.020(3) 0.0052(19) -0.005(2) -0.004(2)
C22 0.020(3) 0.029(3) 0.018(3) 0.003(2) -0.006(2) -0.001(2)
C23 0.022(3) 0.030(3) 0.018(3) 0.004(2) 0.000(2) -0.007(2)
C24 0.029(3) 0.021(3) 0.010(2) 0.0041(19) -0.005(2) -0.009(2)
C25 0.028(3) 0.028(3) 0.024(3) 0.002(2) -0.009(2) -0.006(2)
C26 0.020(3) 0.029(3) 0.020(3) 0.004(2) -0.002(2) -0.002(2)
C31 0.018(3) 0.017(2) 0.021(3) 0.004(2) -0.005(2) -0.007(2)
C32 0.012(3) 0.021(2) 0.017(2) 0.005(2) -0.003(2) -0.004(2)
C33 0.018(3) 0.018(2) 0.020(3) 0.002(2) -0.003(2) -0.004(2)
C34 0.020(3) 0.024(3) 0.017(3) 0.008(2) -0.005(2) -0.010(2)
C35 0.020(3) 0.017(2) 0.024(3) 0.008(2) -0.004(2) -0.006(2)
C36 0.019(3) 0.014(2) 0.024(3) 0.003(2) -0.003(2) -0.001(2)
C41 0.019(3) 0.015(2) 0.013(2) 0.0047(18) -0.001(2) -0.0040(19)
C42 0.018(3) 0.020(3) 0.024(3) 0.004(2) -0.001(2) 0.000(2)
C43 0.025(3) 0.022(3) 0.022(3) 0.006(2) -0.003(2) -0.009(2)
C44 0.023(3) 0.017(2) 0.016(2) -0.0007(19) 0.001(2) -0.005(2)
C45 0.020(3) 0.021(3) 0.026(3) 0.003(2) 0.004(2) -0.003(2)
C46 0.025(3) 0.027(3) 0.022(3) 0.003(2) -0.008(2) -0.007(2)

loop_
_atom_type_symbol
_atom_type_description
_atom_type_scat_dispersion_real
_atom_type_scat_dispersion_imag
_atom_type_scat_source
C C 0.0181 0.0091 'International Tables Vol C Tables 4.2.6.8 and 6.1.1.4'
H H 0.0000 0.0000 'International Tables Vol C Tables 4.2.6.8 and 6.1.1.4'
Br Br -0.6763 1.2805 'International Tables Vol C Tables 4.2.6.8 and 6.1.1.4'

loop_
_geom_angle_atom_site_label_1
_geom_angle_atom_site_label_2
_geom_angle_atom_site_label_3
_geom_angle
C2 C1 C11 120.4(5)
C2 C1 C21 122.2(5)
C11 C1 C21 117.4(4)
C1 C2 C31 120.2(5)
C1 C2 C41 120.2(5)
C31 C2 C41 119.6(4)
C12 C11 C16 119.0(5)
C12 C11 C1 120.1(5)
C16 C11 C1 120.9(5)
C13 C12 C11 118.5(5)
C13 C12 C32 121.7(5)
C11 C12 C32 119.8(5)
C14 C13 C12 120.3(5)
C14 C13 H13A 119.8
C12 C13 H13A 119.8
C13 C14 C15 122.6(5)
C13 C14 Br1 118.7(4)
C15 C14 Br1 118.7(4)
C16 C15 C14 117.7(5)
C16 C15 H15A 121.2
C14 C15 H15A 121.2
C15 C16 C11 121.8(5)
C15 C16 H16A 119.1
C11 C16 H16A 119.1
C26 C21 C22 119.1(5)
C26 C21 C1 120.9(5)
C22 C21 C1 119.9(5)
C21 C22 C23 120.3(5)
C21 C22 H22A 119.9
C23 C22 H22A 119.9
C24 C23 C22 119.0(5)
C24 C23 H23A 120.5
C22 C23 H23A 120.5
C23 C24 C25 122.4(5)
C23 C24 Br2 118.6(4)
C25 C24 Br2 119.0(4)
C24 C25 C26 117.9(5)
C24 C25 H25A 121.1
C26 C25 H25A 121.1
C21 C26 C25 121.3(5)
C21 C26 H26A 119.4
C25 C26 H26A 119.4
C36 C31 C32 118.7(5)
C36 C31 C2 120.8(5)
C32 C31 C2 120.4(5)
C33 C32 C31 119.0(5)
C33 C32 C12 121.9(5)
C31 C32 C12 119.1(5)
C34 C33 C32 120.1(5)
C34 C33 H33A 119.9
C32 C33 H33A 119.9
C33 C34 C35 121.7(5)
C33 C34 Br3 119.2(4)
C35 C34 Br3 119.1(4)
C36 C35 C34 118.8(5)
C36 C35 H35A 120.6
C34 C35 H35A 120.6
C35 C36 C31 121.5(5)
C35 C36 H36A 119.2
C31 C36 H36A 119.2
C42 C41 C46 118.0(5)
C42 C41 C2 120.1(5)
C46 C41 C2 121.9(5)
C43 C42 C41 121.9(5)
C43 C42 H42A 119.1
C41 C42 H42A 119.1
C44 C43 C42 118.4(5)
C44 C43 H43A 120.8
C42 C43 H43A 120.8
C43 C44 C45 122.4(5)
C43 C44 Br4 118.2(4)
C45 C44 Br4 119.4(4)
C44 C45 C46 118.1(5)
C44 C45 H45A 121.0
C46 C45 H45A 121.0
C41 C46 C45 121.2(5)
C41 C46 H46A 119.4
C45 C46 H46A 119.4

loop_
_geom_bond_atom_site_label_1
_geom_bond_atom_site_label_2
_geom_bond_distance
Br1 C14 1.903(5)
Br2 C24 1.899(5)
Br3 C34 1.890(5)
Br4 C44 1.910(5)
C1 C2 1.369(7)
C1 C11 1.461(7)
C1 C21 1.498(7)
C2 C31 1.452(7)
C2 C41 1.491(7)
C11 C12 1.411(8)
C11 C16 1.421(7)
C12 C13 1.411(7)
C12 C32 1.444(7)
C13 C14 1.367(7)
C13 H13A 0.9500
C14 C15 1.397(8)
C15 C16 1.377(8)
C15 H15A 0.9500
C16 H16A 0.9500
C21 C26 1.385(8)
C21 C22 1.387(8)
C22 C23 1.414(8)
C22 H22A 0.9500
C23 C24 1.358(8)
C23 H23A 0.9500
C24 C25 1.386(8)
C25 C26 1.405(8)
C25 H25A 0.9500
C26 H26A 0.9500
C31 C36 1.416(7)
C31 C32 1.424(7)
C32 C33 1.409(7)
C33 C34 1.381(7)
C33 H33A 0.9500
C34 C35 1.398(8)
C35 C36 1.380(8)
C35 H35A 0.9500
C36 H36A 0.9500
C41 C42 1.390(8)
C41 C46 1.398(8)
C42 C43 1.387(8)
C42 H42A 0.9500
C43 C44 1.375(8)
C43 H43A 0.9500
C44 C45 1.383(8)
C45 C46 1.402(8)
C45 H45A 0.9500
C46 H46A 0.9500

loop_
_geom_torsion_atom_site_label_1
_geom_torsion_atom_site_label_2
_geom_torsion_atom_site_label_3
_geom_torsion_atom_site_label_4
_geom_torsion
C11 C1 C2 C31 -0.7(8)
C21 C1 C2 C31 -179.8(5)
C11 C1 C2 C41 177.6(5)
C21 C1 C2 C41 -1.5(8)
C2 C1 C11 C12 -1.9(8)
C21 C1 C11 C12 177.2(5)
C2 C1 C11 C16 176.0(5)
C21 C1 C11 C16 -4.9(8)
C16 C11 C12 C13 4.6(8)
C1 C11 C12 C13 -177.5(5)
C16 C11 C12 C32 -175.6(5)
C1 C11 C12 C32 2.3(8)
C11 C12 C13 C14 -2.4(8)
C32 C12 C13 C14 177.8(5)
C12 C13 C14 C15 -1.0(9)
C12 C13 C14 Br1 177.2(4)
C13 C14 C15 C16 2.1(9)
Br1 C14 C15 C16 -176.1(4)
C14 C15 C16 C11 0.2(9)
C12 C11 C16 C15 -3.6(8)
C1 C11 C16 C15 178.6(5)
C2 C1 C21 C26 111.9(6)
C11 C1 C21 C26 -67.2(7)
C2 C1 C21 C22 -72.2(7)
C11 C1 C21 C22 108.8(6)
C26 C21 C22 C23 1.3(8)
C1 C21 C22 C23 -174.7(5)
C21 C22 C23 C24 1.2(9)
C22 C23 C24 C25 -3.5(9)
C22 C23 C24 Br2 176.6(4)
C23 C24 C25 C26 3.1(8)
Br2 C24 C25 C26 -176.9(4)
C22 C21 C26 C25 -1.6(8)
C1 C21 C26 C25 174.3(5)
C24 C25 C26 C21 -0.5(8)
C1 C2 C31 C36 179.9(5)
C41 C2 C31 C36 1.7(8)
C1 C2 C31 C32 2.9(8)
C41 C2 C31 C32 -175.4(5)
C36 C31 C32 C33 1.1(8)
C2 C31 C32 C33 178.3(5)
C36 C31 C32 C12 -179.5(5)
C2 C31 C32 C12 -2.4(8)
C13 C12 C32 C33 -1.0(8)
C11 C12 C32 C33 179.2(5)
C13 C12 C32 C31 179.7(5)
C11 C12 C32 C31 -0.2(7)
C31 C32 C33 C34 -0.3(8)
C12 C32 C33 C34 -179.6(5)
C32 C33 C34 C35 -0.8(9)
C32 C33 C34 Br3 178.2(4)
C33 C34 C35 C36 1.0(9)
Br3 C34 C35 C36 -178.0(4)
C34 C35 C36 C31 -0.1(8)
C32 C31 C36 C35 -0.9(8)
C2 C31 C36 C35 -178.0(5)
C1 C2 C41 C42 -68.9(7)
C31 C2 C41 C42 109.4(6)
C1 C2 C41 C46 111.5(6)
C31 C2 C41 C46 -70.2(7)
C46 C41 C42 C43 -1.0(8)
C2 C41 C42 C43 179.4(5)
C41 C42 C43 C44 0.7(8)
C42 C43 C44 C45 -0.4(8)
C42 C43 C44 Br4 -178.7(4)
C43 C44 C45 C46 0.5(8)
Br4 C44 C45 C46 178.8(4)
C42 C41 C46 C45 1.1(8)
C2 C41 C46 C45 -179.3(5)
C44 C45 C46 C41 -0.8(8)
